data_7705272
loop_
_publ_author_name
'Kephart, Jonathan A.'
'Boggiano, Andrew C.'
'Kaminsky, Werner'
'Velian, Alexandra'

_publ_section_title
;
 Inorganic clusters as metalloligands: ligand effects on the synthesis and
 properties of ternary nanopropeller clusters.
;
_journal_issue 45
_journal_name_full 'Dalton transactions (Cambridge, England : 2003)'
_journal_page_first 16464
_journal_page_last 16473
_journal_paper_doi 10.1039/d0dt02416c
_journal_volume 49
_journal_year 2020
_chemical_formula_moiety 'C61 H64 Co3 N3 O4 P4 Se, C4 H10 O'
_chemical_formula_sum 'C65 H74 Co3 N3 O5 P4 Se'
_chemical_formula_weight 1356.9
_chemical_name_systematic Co3Se(PPh2)(CO)4(Ph2PNHiPr)3
_space_group_IT_number 2
_space_group_name_Hall '-P 1'
_space_group_name_H-M_alt 'P -1'
_symmetry_cell_setting triclinic
_symmetry_Int_Tables_number 2
_symmetry_space_group_name_Hall '-P 1'
_symmetry_space_group_name_H-M 'P -1'
_atom_sites_solution_hydrogens geom
_atom_sites_solution_primary direct
_audit_conform_dict_location ftp://ftp.iucr.org/pub/cif_core.dic
_audit_conform_dict_name cif_core.dic
_audit_conform_dict_version 2.4.3
_audit_creation_date 2017-11-28T14:31:03-00:00
_audit_creation_method 'WinGX routine CIF_UPDATE'
_audit_update_record
;
2020-07-06 deposited with the CCDC.	2020-08-25 downloaded from the CCDC.
;
_cell_angle_alpha 85.582(11)
_cell_angle_beta 78.460(11)
_cell_angle_gamma 81.148(11)
_cell_formula_units_Z 2
_cell_length_a 10.968(2)
_cell_length_b 11.693(3)
_cell_length_c 25.670(5)
_cell_measurement_reflns_used 9925
_cell_measurement_temperature 100(2)
_cell_measurement_theta_max 24.17
_cell_measurement_theta_min 2.26
_cell_measurement_wavelength 0.71073
_cell_volume 3183.5(12)
_computing_cell_refinement 'SAINT V8.34A integration software'
_computing_data_collection 'Bruker APEX2 software'
_computing_data_reduction 'SORTAV (Blessing, 1995)'
_computing_molecular_graphics 'ORTEP-3 for Windows (Farrugia, 2012)'
_computing_publication_material 'WinGX publication routines (Farrugia, 2012)'
_computing_structure_refinement 'SHELXL-2014/7 (Sheldrick, 2014)'
_computing_structure_solution 'SHELXS-2013 (Sheldrick, 2008)'
_diffrn_ambient_temperature 100(2)
_diffrn_detector 'APEX-II CCD'
_diffrn_measured_fraction_theta_full 0.997
_diffrn_measured_fraction_theta_max 0.966
_diffrn_measurement_device '\k-geometry diffractometer'
_diffrn_measurement_device_type 'Bruker APEX-II'
_diffrn_measurement_method '\f or \w oscillation scans'
_diffrn_orient_matrix_UB_11 0.021765
_diffrn_orient_matrix_UB_12 -0.068924
_diffrn_orient_matrix_UB_13 0.0237
_diffrn_orient_matrix_UB_21 -0.067942
_diffrn_orient_matrix_UB_22 -0.037867
_diffrn_orient_matrix_UB_23 -0.009419
_diffrn_orient_matrix_UB_31 0.061207
_diffrn_orient_matrix_UB_32 -0.036388
_diffrn_orient_matrix_UB_33 -0.030561
_diffrn_radiation_monochromator graphite
_diffrn_radiation_probe x-ray
_diffrn_radiation_type MoK\a
_diffrn_radiation_wavelength 0.71073
_diffrn_reflns_av_R_equivalents 0.1055
_diffrn_reflns_av_unetI/netI 0.0859
_diffrn_reflns_Laue_measured_fraction_full 0.997
_diffrn_reflns_Laue_measured_fraction_max 0.966
_diffrn_reflns_limit_h_max 13
_diffrn_reflns_limit_h_min -13
_diffrn_reflns_limit_k_max 14
_diffrn_reflns_limit_k_min -14
_diffrn_reflns_limit_l_max 31
_diffrn_reflns_limit_l_min -32
_diffrn_reflns_number 93316
_diffrn_reflns_point_group_measured_fraction_full 0.997
_diffrn_reflns_point_group_measured_fraction_max 0.966
_diffrn_reflns_theta_full 25
_diffrn_reflns_theta_max 26.89
_diffrn_reflns_theta_min 1.621
_diffrn_source 'sealed x-ray tube'
_diffrn_standards_number 0
_exptl_absorpt_coefficient_mu 1.495
_exptl_absorpt_correction_T_max 0.745
_exptl_absorpt_correction_T_min 0.688
_exptl_absorpt_correction_type multi-scan
_exptl_absorpt_process_details
;
SADABS-2012/1 - Bruker AXS area detector scaling and absorption correction
;
_exptl_crystal_colour red
_exptl_crystal_density_diffrn 1.415
_exptl_crystal_density_method 'not measured'
_exptl_crystal_description prism
_exptl_crystal_F_000 1400
_exptl_crystal_size_max 0.28
_exptl_crystal_size_mid 0.12
_exptl_crystal_size_min 0.1
_refine_diff_density_max 0.732
_refine_diff_density_min -0.875
_refine_diff_density_rms 0.109
_refine_ls_extinction_method none
_refine_ls_goodness_of_fit_ref 1.012
_refine_ls_hydrogen_treatment constr
_refine_ls_matrix_type full
_refine_ls_number_constraints 0
_refine_ls_number_parameters 738
_refine_ls_number_reflns 13254
_refine_ls_number_restraints 0
_refine_ls_restrained_S_all 1.012
_refine_ls_R_factor_all 0.0896
_refine_ls_R_factor_gt 0.0475
_refine_ls_shift/su_max 0.001
_refine_ls_shift/su_mean 0
_refine_ls_structure_factor_coef Fsqd
_refine_ls_weighting_details 'w=1/[\s^2^(Fo^2^)+(0.0472P)^2^+0.9039P] where P=(Fo^2^+2Fc^2^)/3'
_refine_ls_weighting_scheme calc
_refine_ls_wR_factor_gt 0.094
_refine_ls_wR_factor_ref 0.1097
_reflns_Friedel_coverage 0
_reflns_number_gt 8979
_reflns_number_total 13254
_reflns_threshold_expression 'I > 2\s(I)'
_cod_data_source_file d0dt02416c2.cif
_cod_data_source_block shelx_CCDC6
_cod_depositor_comments 'Adding full bibliography for 7705267--7705273.cif.'
_cod_original_cell_volume 3183.7(11)
_cod_database_code 7705272
_shelx_estimated_absorpt_t_min 0.68
_shelx_estimated_absorpt_t_max 0.865

loop_
_symmetry_equiv_pos_as_xyz
'x, y, z'
'-x, -y, -z'

loop_
_atom_site_label
_atom_site_type_symbol
_atom_site_fract_x
_atom_site_fract_y
_atom_site_fract_z
_atom_site_U_iso_or_equiv
_atom_site_adp_type
_atom_site_occupancy
_atom_site_site_symmetry_order
_atom_site_calc_flag
_atom_site_refinement_flags_posn
_atom_site_refinement_flags_adp
_atom_site_refinement_flags_occupancy
_atom_site_disorder_assembly
_atom_site_disorder_group
C1 C 0.0218(3) 0.2064(3) 0.42361(14) 0.0194(9) Uani 1 1 d . . . . .
H1 H -0.0181 0.137 0.4392 0.023 Uiso 1 1 calc R U . . .
C2 C -0.0558(3) 0.2701(3) 0.38430(16) 0.0254(9) Uani 1 1 d . . . . .
H2A H -0.0153 0.3358 0.3668 0.038 Uiso 1 1 calc R U . . .
H2B H -0.1404 0.2985 0.4034 0.038 Uiso 1 1 calc R U . . .
H2C H -0.0614 0.217 0.3574 0.038 Uiso 1 1 calc R U . . .
C3 C 0.0235(4) 0.2824(3) 0.46861(15) 0.0242(9) Uani 1 1 d . . . . .
H3A H 0.0744 0.2396 0.493 0.036 Uiso 1 1 calc R U . . .
H3B H -0.0626 0.3042 0.4879 0.036 Uiso 1 1 calc R U . . .
H3C H 0.0597 0.3523 0.454 0.036 Uiso 1 1 calc R U . . .
C4 C 0.0767(3) -0.0248(3) 0.35791(13) 0.0139(8) Uani 1 1 d . . . . .
C5 C 0.0081(3) -0.1000(3) 0.39271(15) 0.0177(8) Uani 1 1 d . . . . .
H5 H 0.0312 -0.1241 0.426 0.021 Uiso 1 1 calc R U . . .
C6 C -0.0943(3) -0.1399(3) 0.37897(15) 0.0216(9) Uani 1 1 d . . . . .
H6 H -0.1408 -0.1909 0.4028 0.026 Uiso 1 1 calc R U . . .
C7 C -0.1278(3) -0.1046(3) 0.33015(15) 0.0201(9) Uani 1 1 d . . . . .
H7 H -0.1968 -0.132 0.3204 0.024 Uiso 1 1 calc R U . . .
C8 C -0.0603(3) -0.0295(3) 0.29588(15) 0.0204(9) Uani 1 1 d . . . . .
H8 H -0.0843 -0.0044 0.2628 0.024 Uiso 1 1 calc R U . . .
C9 C 0.0416(3) 0.0093(3) 0.30921(14) 0.0197(9) Uani 1 1 d . . . . .
H9 H 0.0881 0.0596 0.285 0.024 Uiso 1 1 calc R U . . .
C10 C 0.2394(3) -0.0546(3) 0.43336(14) 0.0152(8) Uani 1 1 d . . . . .
C11 C 0.2944(4) -0.1699(3) 0.42763(15) 0.0227(9) Uani 1 1 d . . . . .
H11 H 0.3057 -0.2037 0.3942 0.027 Uiso 1 1 calc R U . . .
C12 C 0.3324(4) -0.2352(3) 0.47020(15) 0.0248(9) Uani 1 1 d . . . . .
H12 H 0.3701 -0.3135 0.4658 0.03 Uiso 1 1 calc R U . . .
C13 C 0.3163(3) -0.1880(3) 0.51893(15) 0.0228(9) Uani 1 1 d . . . . .
H13 H 0.3433 -0.2333 0.548 0.027 Uiso 1 1 calc R U . . .
C14 C 0.2610(3) -0.0750(3) 0.52551(14) 0.0216(9) Uani 1 1 d . . . . .
H14 H 0.2482 -0.0423 0.5593 0.026 Uiso 1 1 calc R U . . .
C15 C 0.2237(3) -0.0083(3) 0.48245(14) 0.0175(8) Uani 1 1 d . . . . .
H15 H 0.187 0.0702 0.487 0.021 Uiso 1 1 calc R U . . .
C16 C 0.3708(3) -0.0979(3) 0.28187(15) 0.0203(9) Uani 1 1 d . . . . .
C17 C 0.4926(3) -0.0153(3) 0.35099(15) 0.0201(9) Uani 1 1 d . . . . .
C18 C 0.4140(4) 0.2213(4) 0.05605(15) 0.0260(10) Uani 1 1 d . . . . .
H18 H 0.4572 0.1554 0.0335 0.031 Uiso 1 1 calc R U . . .
C19 C 0.2741(4) 0.2302(4) 0.05769(17) 0.0349(11) Uani 1 1 d . . . . .
H19A H 0.2447 0.1576 0.0729 0.052 Uiso 1 1 calc R U . . .
H19B H 0.2573 0.2446 0.0215 0.052 Uiso 1 1 calc R U . . .
H19C H 0.2297 0.2942 0.0797 0.052 Uiso 1 1 calc R U . . .
C20 C 0.4643(4) 0.3313(4) 0.03081(16) 0.0354(11) Uani 1 1 d . . . . .
H20A H 0.4276 0.3963 0.0535 0.053 Uiso 1 1 calc R U . . .
H20B H 0.4417 0.3479 -0.0043 0.053 Uiso 1 1 calc R U . . .
H20C H 0.556 0.3204 0.027 0.053 Uiso 1 1 calc R U . . .
C21 C 0.6254(3) 0.0024(3) 0.10213(14) 0.0182(8) Uani 1 1 d . . . . .
C22 C 0.6641(4) -0.1154(3) 0.11167(16) 0.0245(9) Uani 1 1 d . . . . .
H22 H 0.6103 -0.1597 0.136 0.029 Uiso 1 1 calc R U . . .
C23 C 0.7800(4) -0.1687(4) 0.08613(18) 0.0341(11) Uani 1 1 d . . . . .
H23 H 0.8054 -0.249 0.0929 0.041 Uiso 1 1 calc R U . . .
C24 C 0.8584(4) -0.1046(4) 0.05087(18) 0.0396(12) Uani 1 1 d . . . . .
H24 H 0.9382 -0.141 0.0336 0.048 Uiso 1 1 calc R U . . .
C25 C 0.8223(4) 0.0118(4) 0.04040(18) 0.0385(12) Uani 1 1 d . . . . .
H25 H 0.876 0.0553 0.0156 0.046 Uiso 1 1 calc R U . . .
C26 C 0.7064(4) 0.0646(4) 0.06657(15) 0.0279(10) Uani 1 1 d . . . . .
H26 H 0.6821 0.1451 0.06 0.034 Uiso 1 1 calc R U . . .
C27 C 0.3676(3) -0.0196(3) 0.13070(14) 0.0183(8) Uani 1 1 d . . . . .
C28 C 0.2629(3) -0.0320(3) 0.17013(15) 0.0212(9) Uani 1 1 d . . . . .
H28 H 0.2519 0.0058 0.2025 0.025 Uiso 1 1 calc R U . . .
C29 C 0.1738(4) -0.0991(4) 0.16283(17) 0.0286(10) Uani 1 1 d . . . . .
H29 H 0.1029 -0.1072 0.1903 0.034 Uiso 1 1 calc R U . . .
C30 C 0.1880(4) -0.1535(4) 0.11616(17) 0.0296(10) Uani 1 1 d . . . . .
H30 H 0.127 -0.199 0.1111 0.035 Uiso 1 1 calc R U . . .
C31 C 0.2920(4) -0.1418(4) 0.07633(17) 0.0285(10) Uani 1 1 d . . . . .
H31 H 0.3022 -0.1794 0.0439 0.034 Uiso 1 1 calc R U . . .
C32 C 0.3810(4) -0.0756(3) 0.08368(15) 0.0217(9) Uani 1 1 d . . . . .
H32 H 0.4521 -0.0684 0.0562 0.026 Uiso 1 1 calc R U . . .
C33 C 0.6283(4) -0.0094(3) 0.22794(14) 0.0208(9) Uani 1 1 d . . . . .
C34 C 0.2189(4) 0.5673(3) 0.34220(16) 0.0236(9) Uani 1 1 d . . . . .
H34 H 0.2829 0.6128 0.3497 0.028 Uiso 1 1 calc R U . . .
C35 C 0.1677(4) 0.6263(4) 0.29454(17) 0.0318(10) Uani 1 1 d . . . . .
H35A H 0.2372 0.6313 0.2642 0.048 Uiso 1 1 calc R U . . .
H35B H 0.1255 0.7044 0.3034 0.048 Uiso 1 1 calc R U . . .
H35C H 0.1075 0.5811 0.2853 0.048 Uiso 1 1 calc R U . . .
C36 C 0.1150(4) 0.5670(4) 0.39131(18) 0.0366(11) Uani 1 1 d . . . . .
H36A H 0.048 0.5274 0.384 0.055 Uiso 1 1 calc R U . . .
H36B H 0.0807 0.6469 0.4003 0.055 Uiso 1 1 calc R U . . .
H36C H 0.1493 0.5263 0.4212 0.055 Uiso 1 1 calc R U . . .
C37 C 0.3897(3) 0.3563(3) 0.41679(15) 0.0205(9) Uani 1 1 d . . . . .
C38 C 0.3892(3) 0.2458(3) 0.44150(14) 0.0178(8) Uani 1 1 d . . . . .
H38 H 0.4025 0.1798 0.4206 0.021 Uiso 1 1 calc R U . . .
C39 C 0.3692(3) 0.2322(4) 0.49684(15) 0.0234(9) Uani 1 1 d . . . . .
H39 H 0.37 0.1567 0.5134 0.028 Uiso 1 1 calc R U . . .
C40 C 0.3485(4) 0.3263(4) 0.52751(15) 0.0277(10) Uani 1 1 d . . . . .
H40 H 0.3349 0.3164 0.5652 0.033 Uiso 1 1 calc R U . . .
C41 C 0.3476(4) 0.4366(4) 0.50310(16) 0.0356(11) Uani 1 1 d . . . . .
H41 H 0.332 0.5025 0.5242 0.043 Uiso 1 1 calc R U . . .
C42 C 0.3693(4) 0.4505(4) 0.44851(16) 0.0341(11) Uani 1 1 d . . . . .
H42 H 0.3703 0.5262 0.4322 0.041 Uiso 1 1 calc R U . . .
C43 C 0.5298(3) 0.4774(3) 0.33057(14) 0.0188(8) Uani 1 1 d . . . . .
C44 C 0.5291(4) 0.5616(3) 0.28894(15) 0.0223(9) Uani 1 1 d . . . . .
H44 H 0.4634 0.5715 0.2692 0.027 Uiso 1 1 calc R U . . .
C45 C 0.6242(4) 0.6313(3) 0.27624(16) 0.0279(10) Uani 1 1 d . . . . .
H45 H 0.6219 0.6893 0.2483 0.033 Uiso 1 1 calc R U . . .
C46 C 0.7219(4) 0.6168(4) 0.30394(17) 0.0292(10) Uani 1 1 d . . . . .
H46 H 0.7866 0.6643 0.2949 0.035 Uiso 1 1 calc R U . . .
C47 C 0.7249(4) 0.5330(3) 0.34474(16) 0.0272(10) Uani 1 1 d . . . . .
H47 H 0.7922 0.5222 0.3637 0.033 Uiso 1 1 calc R U . . .
C48 C 0.6288(4) 0.4640(3) 0.35823(15) 0.0233(9) Uani 1 1 d . . . . .
H48 H 0.6309 0.4071 0.3867 0.028 Uiso 1 1 calc R U . . .
C49 C 0.6131(4) 0.1807(3) 0.33010(14) 0.0182(8) Uani 1 1 d . . . . .
C50 C 0.7626(3) 0.2441(3) 0.20924(14) 0.0178(8) Uani 1 1 d . . . . .
C51 C 0.8361(3) 0.1739(3) 0.16981(15) 0.0227(9) Uani 1 1 d . . . . .
H51 H 0.797 0.1313 0.1495 0.027 Uiso 1 1 calc R U . . .
C52 C 0.9675(4) 0.1659(4) 0.16004(16) 0.0284(10) Uani 1 1 d . . . . .
H52 H 1.0172 0.1197 0.1325 0.034 Uiso 1 1 calc R U . . .
C53 C 1.0242(4) 0.2258(4) 0.19071(16) 0.0283(10) Uani 1 1 d . . . . .
H53 H 1.1132 0.2201 0.1844 0.034 Uiso 1 1 calc R U . . .
C54 C 0.9524(4) 0.2935(4) 0.23036(16) 0.0273(10) Uani 1 1 d . . . . .
H54 H 0.9921 0.3332 0.2517 0.033 Uiso 1 1 calc R U . . .
C55 C 0.8218(4) 0.3041(3) 0.23926(15) 0.0243(9) Uani 1 1 d . . . . .
H55 H 0.7728 0.3526 0.2661 0.029 Uiso 1 1 calc R U . . .
C56 C 0.5527(4) 0.3904(3) 0.18137(14) 0.0186(8) Uani 1 1 d . . . . .
C57 C 0.4279(4) 0.4405(3) 0.18463(15) 0.0234(9) Uani 1 1 d . . . . .
H57 H 0.3632 0.4025 0.2058 0.028 Uiso 1 1 calc R U . . .
C58 C 0.3961(4) 0.5451(3) 0.15748(15) 0.0289(10) Uani 1 1 d . . . . .
H58 H 0.3104 0.5785 0.1606 0.035 Uiso 1 1 calc R U . . .
C59 C 0.4898(4) 0.6003(4) 0.12582(17) 0.0339(11) Uani 1 1 d . . . . .
H59 H 0.4686 0.6722 0.1075 0.041 Uiso 1 1 calc R U . . .
C60 C 0.6126(4) 0.5511(4) 0.12100(18) 0.0394(12) Uani 1 1 d . . . . .
H60 H 0.6766 0.588 0.0986 0.047 Uiso 1 1 calc R U . . .
C61 C 0.6446(4) 0.4470(4) 0.14883(16) 0.0302(10) Uani 1 1 d . . . . .
H61 H 0.7305 0.4143 0.1455 0.036 Uiso 1 1 calc R U . . .
C62 C 0.9479(7) -0.4032(6) 0.1726(3) 0.087(2) Uani 1 1 d . . . . .
H62A H 0.977 -0.3303 0.1775 0.13 Uiso 1 1 calc R U . . .
H62B H 0.9492 -0.4536 0.2049 0.13 Uiso 1 1 calc R U . . .
H62C H 0.8619 -0.387 0.1659 0.13 Uiso 1 1 calc R U . . .
C63 C 1.0300(6) -0.4604(6) 0.1278(3) 0.086(2) Uani 1 1 d . . . . .
H63A H 1.1146 -0.4838 0.1363 0.104 Uiso 1 1 calc R U . . .
H63B H 0.9972 -0.5316 0.1217 0.104 Uiso 1 1 calc R U . . .
C64 C 1.1335(6) -0.4358(6) 0.0362(3) 0.103(3) Uani 1 1 d . . . . .
H64A H 1.1163 -0.5129 0.0287 0.123 Uiso 1 1 calc R U . . .
H64B H 1.2182 -0.4449 0.0452 0.123 Uiso 1 1 calc R U . . .
C65 C 1.1285(6) -0.3529(6) -0.0131(3) 0.087(2) Uani 1 1 d . . . . .
H65A H 1.0462 -0.3481 -0.0232 0.131 Uiso 1 1 calc R U . . .
H65B H 1.1945 -0.382 -0.0427 0.131 Uiso 1 1 calc R U . . .
H65C H 1.1415 -0.2757 -0.0049 0.131 Uiso 1 1 calc R U . . .
P1 P 0.20910(9) 0.03429(8) 0.37431(4) 0.0138(2) Uani 1 1 d . . . . .
P2 P 0.48044(9) 0.07308(8) 0.14183(4) 0.0161(2) Uani 1 1 d . . . . .
P3 P 0.41480(9) 0.37541(8) 0.34343(4) 0.0169(2) Uani 1 1 d . . . . .
P4 P 0.59131(9) 0.25547(8) 0.21979(4) 0.0153(2) Uani 1 1 d . . . . .
Co1 Co 0.37778(4) 0.03070(4) 0.31134(2) 0.01379(12) Uani 1 1 d . . . . .
Co2 Co 0.50330(4) 0.09986(4) 0.22195(2) 0.01366(12) Uani 1 1 d . . . . .
Co3 Co 0.48322(4) 0.21950(4) 0.29935(2) 0.01331(12) Uani 1 1 d . . . . .
Se1 Se 0.31249(3) 0.19433(3) 0.26327(2) 0.01417(10) Uani 1 1 d . . . . .
N1 N 0.1502(3) 0.1659(2) 0.39565(11) 0.0160(7) Uani 1 1 d . . . . .
H1A H 0.2023 0.2177 0.3894 0.019 Uiso 1 1 calc R U . . .
N2 N 0.4463(3) 0.1980(3) 0.10893(11) 0.0201(7) Uani 1 1 d . . . . .
H2 H 0.4477 0.2602 0.126 0.024 Uiso 1 1 calc R U . . .
N3 N 0.2826(3) 0.4503(3) 0.32859(12) 0.0213(7) Uani 1 1 d . . . . .
H3 H 0.2445 0.4134 0.3094 0.026 Uiso 1 1 calc R U . . .
O1 O 0.3700(3) -0.1855(2) 0.26432(12) 0.0348(7) Uani 1 1 d . . . . .
O2 O 0.5603(2) -0.0572(2) 0.37833(11) 0.0298(7) Uani 1 1 d . . . . .
O3 O 0.7111(2) -0.0821(2) 0.23207(11) 0.0261(6) Uani 1 1 d . . . . .
O4 O 0.6992(2) 0.1598(2) 0.35056(10) 0.0234(6) Uani 1 1 d . . . . .
O5 O 1.0400(4) -0.3883(4) 0.08034(17) 0.0783(13) Uani 1 1 d . . . . .

loop_
_atom_site_aniso_label
_atom_site_aniso_U_11
_atom_site_aniso_U_22
_atom_site_aniso_U_33
_atom_site_aniso_U_23
_atom_site_aniso_U_13
_atom_site_aniso_U_12
C1 0.017(2) 0.022(2) 0.018(2) 0.0004(17) 0.0009(16) -0.0053(17)
C2 0.017(2) 0.027(2) 0.032(2) 0.0010(19) -0.0063(18) -0.0010(18)
C3 0.023(2) 0.025(2) 0.021(2) 0.0014(18) -0.0009(17) 0.0008(18)
C4 0.0107(18) 0.0156(19) 0.0140(19) -0.0024(16) -0.0003(15) 0.0010(15)
C5 0.018(2) 0.017(2) 0.018(2) 0.0000(17) -0.0020(16) -0.0033(16)
C6 0.0127(19) 0.023(2) 0.029(2) -0.0019(18) -0.0005(17) -0.0056(17)
C7 0.0096(19) 0.023(2) 0.029(2) -0.0084(18) -0.0050(17) -0.0003(17)
C8 0.014(2) 0.029(2) 0.019(2) -0.0017(18) -0.0044(16) -0.0039(17)
C9 0.015(2) 0.026(2) 0.018(2) 0.0033(17) -0.0027(16) -0.0069(17)
C10 0.0108(18) 0.018(2) 0.017(2) 0.0033(16) -0.0043(15) -0.0042(16)
C11 0.025(2) 0.023(2) 0.021(2) -0.0029(18) -0.0064(18) -0.0064(18)
C12 0.032(2) 0.015(2) 0.028(2) 0.0052(18) -0.0102(19) -0.0029(18)
C13 0.020(2) 0.029(2) 0.022(2) 0.0074(19) -0.0092(17) -0.0074(18)
C14 0.020(2) 0.032(2) 0.0125(19) 0.0004(18) -0.0033(16) -0.0030(18)
C15 0.016(2) 0.018(2) 0.017(2) 0.0032(17) -0.0008(16) -0.0014(16)
C16 0.018(2) 0.021(2) 0.021(2) 0.0004(18) -0.0046(17) 0.0012(18)
C17 0.018(2) 0.025(2) 0.018(2) 0.0024(18) -0.0005(17) -0.0090(18)
C18 0.032(2) 0.031(2) 0.015(2) 0.0016(18) -0.0100(18) 0.004(2)
C19 0.038(3) 0.036(3) 0.031(3) 0.005(2) -0.017(2) 0.001(2)
C20 0.042(3) 0.040(3) 0.020(2) 0.009(2) -0.004(2) 0.000(2)
C21 0.018(2) 0.023(2) 0.0145(19) -0.0034(17) -0.0068(16) -0.0006(17)
C22 0.021(2) 0.024(2) 0.028(2) -0.0037(19) -0.0039(18) 0.0003(18)
C23 0.031(3) 0.029(3) 0.042(3) -0.009(2) -0.009(2) 0.002(2)
C24 0.021(2) 0.056(3) 0.036(3) -0.013(3) 0.004(2) 0.006(2)
C25 0.023(2) 0.052(3) 0.035(3) 0.001(2) 0.005(2) -0.002(2)
C26 0.025(2) 0.032(3) 0.024(2) 0.004(2) -0.0032(18) -0.002(2)
C27 0.019(2) 0.020(2) 0.016(2) -0.0011(17) -0.0064(16) 0.0009(17)
C28 0.021(2) 0.023(2) 0.021(2) -0.0024(18) -0.0061(17) -0.0013(17)
C29 0.023(2) 0.033(3) 0.032(2) -0.002(2) -0.0058(19) -0.008(2)
C30 0.025(2) 0.030(2) 0.039(3) -0.003(2) -0.014(2) -0.009(2)
C31 0.031(2) 0.030(2) 0.028(2) -0.009(2) -0.012(2) -0.003(2)
C32 0.022(2) 0.024(2) 0.018(2) -0.0017(18) -0.0063(17) -0.0007(18)
C33 0.025(2) 0.024(2) 0.015(2) 0.0001(17) -0.0064(17) -0.0067(19)
C34 0.024(2) 0.016(2) 0.031(2) -0.0022(18) -0.0044(18) -0.0032(18)
C35 0.025(2) 0.027(2) 0.040(3) 0.000(2) -0.004(2) 0.0044(19)
C36 0.037(3) 0.020(2) 0.044(3) -0.004(2) 0.007(2) 0.005(2)
C37 0.020(2) 0.023(2) 0.019(2) -0.0040(18) -0.0027(17) -0.0056(17)
C38 0.0140(19) 0.022(2) 0.019(2) -0.0036(17) -0.0036(16) -0.0057(17)
C39 0.018(2) 0.028(2) 0.026(2) 0.0013(19) -0.0040(18) -0.0091(18)
C40 0.030(2) 0.041(3) 0.015(2) -0.003(2) -0.0028(18) -0.013(2)
C41 0.059(3) 0.031(3) 0.020(2) -0.012(2) -0.005(2) -0.012(2)
C42 0.054(3) 0.025(2) 0.024(2) 0.001(2) -0.007(2) -0.011(2)
C43 0.023(2) 0.018(2) 0.016(2) -0.0032(17) -0.0038(17) -0.0014(17)
C44 0.026(2) 0.018(2) 0.022(2) -0.0015(18) -0.0056(18) 0.0002(18)
C45 0.032(2) 0.020(2) 0.031(2) 0.0059(19) -0.007(2) -0.0039(19)
C46 0.028(2) 0.024(2) 0.039(3) -0.004(2) -0.007(2) -0.0109(19)
C47 0.026(2) 0.025(2) 0.036(3) -0.009(2) -0.014(2) -0.0061(19)
C48 0.030(2) 0.021(2) 0.020(2) -0.0036(18) -0.0084(18) -0.0028(18)
C49 0.022(2) 0.018(2) 0.0141(19) -0.0013(16) -0.0022(17) -0.0039(17)
C50 0.0162(19) 0.024(2) 0.0132(19) 0.0068(17) -0.0031(16) -0.0055(17)
C51 0.019(2) 0.026(2) 0.025(2) 0.0028(19) -0.0075(18) -0.0067(18)
C52 0.021(2) 0.036(3) 0.027(2) -0.001(2) -0.0027(19) -0.0031(19)
C53 0.012(2) 0.040(3) 0.032(2) 0.010(2) -0.0062(18) -0.0065(19)
C54 0.020(2) 0.040(3) 0.026(2) 0.007(2) -0.0111(19) -0.014(2)
C55 0.027(2) 0.028(2) 0.019(2) 0.0005(18) -0.0039(18) -0.0095(19)
C56 0.027(2) 0.019(2) 0.0112(19) -0.0004(16) -0.0044(16) -0.0062(17)
C57 0.026(2) 0.023(2) 0.019(2) 0.0029(18) -0.0043(17) -0.0011(18)
C58 0.037(3) 0.026(2) 0.022(2) 0.0030(19) -0.0104(19) 0.008(2)
C59 0.048(3) 0.022(2) 0.032(3) 0.012(2) -0.013(2) -0.004(2)
C60 0.041(3) 0.038(3) 0.039(3) 0.022(2) -0.008(2) -0.018(2)
C61 0.028(2) 0.032(3) 0.031(2) 0.012(2) -0.008(2) -0.010(2)
C62 0.088(5) 0.096(6) 0.075(5) 0.026(4) -0.014(4) -0.025(4)
C63 0.077(5) 0.066(4) 0.111(6) 0.051(4) -0.020(4) -0.017(4)
C64 0.060(4) 0.051(4) 0.175(8) 0.010(5) 0.013(5) 0.009(3)
C65 0.078(5) 0.066(4) 0.098(5) 0.009(4) 0.023(4) -0.005(4)
P1 0.0129(5) 0.0159(5) 0.0134(5) 0.0025(4) -0.0042(4) -0.0033(4)
P2 0.0154(5) 0.0189(5) 0.0136(5) 0.0004(4) -0.0035(4) -0.0010(4)
P3 0.0193(5) 0.0161(5) 0.0161(5) -0.0001(4) -0.0053(4) -0.0032(4)
P4 0.0141(5) 0.0181(5) 0.0143(5) 0.0014(4) -0.0039(4) -0.0035(4)
Co1 0.0122(3) 0.0155(3) 0.0137(3) 0.0025(2) -0.0031(2) -0.0027(2)
Co2 0.0131(3) 0.0156(3) 0.0124(3) 0.0009(2) -0.0036(2) -0.0018(2)
Co3 0.0130(3) 0.0149(3) 0.0129(3) 0.0010(2) -0.0045(2) -0.0027(2)
Se1 0.01283(19) 0.0162(2) 0.01383(19) 0.00115(15) -0.00462(15) -0.00134(15)
N1 0.0134(16) 0.0162(17) 0.0182(17) 0.0004(14) -0.0018(13) -0.0037(13)
N2 0.0300(19) 0.0188(18) 0.0119(16) -0.0006(14) -0.0087(14) 0.0010(15)
N3 0.0198(17) 0.0164(17) 0.0293(19) -0.0083(15) -0.0090(15) 0.0013(14)
O1 0.0437(19) 0.0220(17) 0.0403(19) -0.0069(15) -0.0110(15) -0.0034(15)
O2 0.0200(15) 0.0367(18) 0.0330(17) 0.0140(14) -0.0098(13) -0.0064(13)
O3 0.0229(15) 0.0223(15) 0.0333(17) 0.0030(13) -0.0121(13) 0.0026(13)
O4 0.0222(15) 0.0284(16) 0.0225(15) 0.0035(13) -0.0119(12) -0.0050(13)
O5 0.062(3) 0.086(3) 0.081(3) 0.015(3) -0.009(2) -0.006(2)

loop_
_atom_type_symbol
_atom_type_description
_atom_type_scat_dispersion_real
_atom_type_scat_dispersion_imag
_atom_type_scat_source
C C 0.0033 0.0016 'International Tables Vol C Tables 4.2.6.8 and 6.1.1.4'
H H 0 0 'International Tables Vol C Tables 4.2.6.8 and 6.1.1.4'
P P 0.1023 0.0942 'International Tables Vol C Tables 4.2.6.8 and 6.1.1.4'
Co Co 0.3494 0.9721 'International Tables Vol C Tables 4.2.6.8 and 6.1.1.4'
Se Se -0.0929 2.2259 'International Tables Vol C Tables 4.2.6.8 and 6.1.1.4'
N N 0.0061 0.0033 'International Tables Vol C Tables 4.2.6.8 and 6.1.1.4'
O O 0.0106 0.006 'International Tables Vol C Tables 4.2.6.8 and 6.1.1.4'

loop_
_geom_angle_atom_site_label_1
_geom_angle_atom_site_label_2
_geom_angle_atom_site_label_3
_geom_angle
_geom_angle_site_symmetry_1
_geom_angle_site_symmetry_3
_geom_angle_publ_flag
N1 C1 C3 111.1(3) . . ?
N1 C1 C2 110.1(3) . . ?
C3 C1 C2 111.2(3) . . ?
N1 C1 H1 108.1 . . ?
C3 C1 H1 108.1 . . ?
C2 C1 H1 108.1 . . ?
C1 C2 H2A 109.5 . . ?
C1 C2 H2B 109.5 . . ?
H2A C2 H2B 109.5 . . ?
C1 C2 H2C 109.5 . . ?
H2A C2 H2C 109.5 . . ?
H2B C2 H2C 109.5 . . ?
C1 C3 H3A 109.5 . . ?
C1 C3 H3B 109.5 . . ?
H3A C3 H3B 109.5 . . ?
C1 C3 H3C 109.5 . . ?
H3A C3 H3C 109.5 . . ?
H3B C3 H3C 109.5 . . ?
C9 C4 C5 118.9(3) . . ?
C9 C4 P1 118.3(3) . . ?
C5 C4 P1 122.8(3) . . ?
C6 C5 C4 120.6(3) . . ?
C6 C5 H5 119.7 . . ?
C4 C5 H5 119.7 . . ?
C7 C6 C5 119.6(3) . . ?
C7 C6 H6 120.2 . . ?
C5 C6 H6 120.2 . . ?
C8 C7 C6 119.8(3) . . ?
C8 C7 H7 120.1 . . ?
C6 C7 H7 120.1 . . ?
C9 C8 C7 120.7(3) . . ?
C9 C8 H8 119.7 . . ?
C7 C8 H8 119.7 . . ?
C8 C9 C4 120.5(3) . . ?
C8 C9 H9 119.8 . . ?
C4 C9 H9 119.8 . . ?
C15 C10 C11 118.3(3) . . ?
C15 C10 P1 122.1(3) . . ?
C11 C10 P1 119.1(3) . . ?
C12 C11 C10 120.5(4) . . ?
C12 C11 H11 119.8 . . ?
C10 C11 H11 119.8 . . ?
C13 C12 C11 120.6(4) . . ?
C13 C12 H12 119.7 . . ?
C11 C12 H12 119.7 . . ?
C12 C13 C14 119.7(4) . . ?
C12 C13 H13 120.1 . . ?
C14 C13 H13 120.1 . . ?
C13 C14 C15 119.8(4) . . ?
C13 C14 H14 120.1 . . ?
C15 C14 H14 120.1 . . ?
C10 C15 C14 121.0(4) . . ?
C10 C15 H15 119.5 . . ?
C14 C15 H15 119.5 . . ?
O1 C16 Co1 176.4(3) . . ?
O2 C17 Co1 171.6(3) . . ?
N2 C18 C19 112.4(3) . . ?
N2 C18 C20 109.2(3) . . ?
C19 C18 C20 111.1(3) . . ?
N2 C18 H18 108 . . ?
C19 C18 H18 108 . . ?
C20 C18 H18 108 . . ?
C18 C19 H19A 109.5 . . ?
C18 C19 H19B 109.5 . . ?
H19A C19 H19B 109.5 . . ?
C18 C19 H19C 109.5 . . ?
H19A C19 H19C 109.5 . . ?
H19B C19 H19C 109.5 . . ?
C18 C20 H20A 109.5 . . ?
C18 C20 H20B 109.5 . . ?
H20A C20 H20B 109.5 . . ?
C18 C20 H20C 109.5 . . ?
H20A C20 H20C 109.5 . . ?
H20B C20 H20C 109.5 . . ?
C26 C21 C22 118.1(4) . . ?
C26 C21 P2 121.9(3) . . ?
C22 C21 P2 119.6(3) . . ?
C23 C22 C21 120.9(4) . . ?
C23 C22 H22 119.6 . . ?
C21 C22 H22 119.6 . . ?
C24 C23 C22 119.6(4) . . ?
C24 C23 H23 120.2 . . ?
C22 C23 H23 120.2 . . ?
C25 C24 C23 120.8(4) . . ?
C25 C24 H24 119.6 . . ?
C23 C24 H24 119.6 . . ?
C24 C25 C26 119.1(4) . . ?
C24 C25 H25 120.4 . . ?
C26 C25 H25 120.4 . . ?
C21 C26 C25 121.5(4) . . ?
C21 C26 H26 119.3 . . ?
C25 C26 H26 119.3 . . ?
C28 C27 C32 118.3(4) . . ?
C28 C27 P2 119.1(3) . . ?
C32 C27 P2 122.6(3) . . ?
C27 C28 C29 120.9(4) . . ?
C27 C28 H28 119.5 . . ?
C29 C28 H28 119.5 . . ?
C30 C29 C28 120.1(4) . . ?
C30 C29 H29 119.9 . . ?
C28 C29 H29 119.9 . . ?
C29 C30 C31 119.7(4) . . ?
C29 C30 H30 120.2 . . ?
C31 C30 H30 120.2 . . ?
C32 C31 C30 120.2(4) . . ?
C32 C31 H31 119.9 . . ?
C30 C31 H31 119.9 . . ?
C31 C32 C27 120.8(4) . . ?
C31 C32 H32 119.6 . . ?
C27 C32 H32 119.6 . . ?
O3 C33 Co2 179.8(4) . . ?
N3 C34 C35 109.2(3) . . ?
N3 C34 C36 112.8(3) . . ?
C35 C34 C36 110.8(3) . . ?
N3 C34 H34 107.9 . . ?
C35 C34 H34 107.9 . . ?
C36 C34 H34 107.9 . . ?
C34 C35 H35A 109.5 . . ?
C34 C35 H35B 109.5 . . ?
H35A C35 H35B 109.5 . . ?
C34 C35 H35C 109.5 . . ?
H35A C35 H35C 109.5 . . ?
H35B C35 H35C 109.5 . . ?
C34 C36 H36A 109.5 . . ?
C34 C36 H36B 109.5 . . ?
H36A C36 H36B 109.5 . . ?
C34 C36 H36C 109.5 . . ?
H36A C36 H36C 109.5 . . ?
H36B C36 H36C 109.5 . . ?
C42 C37 C38 118.4(4) . . ?
C42 C37 P3 121.2(3) . . ?
C38 C37 P3 120.4(3) . . ?
C39 C38 C37 120.0(4) . . ?
C39 C38 H38 120 . . ?
C37 C38 H38 120 . . ?
C40 C39 C38 120.7(4) . . ?
C40 C39 H39 119.6 . . ?
C38 C39 H39 119.6 . . ?
C39 C40 C41 119.5(4) . . ?
C39 C40 H40 120.3 . . ?
C41 C40 H40 120.3 . . ?
C42 C41 C40 120.1(4) . . ?
C42 C41 H41 119.9 . . ?
C40 C41 H41 119.9 . . ?
C41 C42 C37 121.3(4) . . ?
C41 C42 H42 119.4 . . ?
C37 C42 H42 119.4 . . ?
C48 C43 C44 118.3(3) . . ?
C48 C43 P3 120.4(3) . . ?
C44 C43 P3 120.9(3) . . ?
C45 C44 C43 120.4(4) . . ?
C45 C44 H44 119.8 . . ?
C43 C44 H44 119.8 . . ?
C46 C45 C44 120.6(4) . . ?
C46 C45 H45 119.7 . . ?
C44 C45 H45 119.7 . . ?
C47 C46 C45 119.7(4) . . ?
C47 C46 H46 120.1 . . ?
C45 C46 H46 120.1 . . ?
C46 C47 C48 120.0(4) . . ?
C46 C47 H47 120 . . ?
C48 C47 H47 120 . . ?
C43 C48 C47 121.0(4) . . ?
C43 C48 H48 119.5 . . ?
C47 C48 H48 119.5 . . ?
O4 C49 Co3 177.2(3) . . ?
C55 C50 C51 118.9(3) . . ?
C55 C50 P4 121.8(3) . . ?
C51 C50 P4 119.3(3) . . ?
C50 C51 C52 120.4(4) . . ?
C50 C51 H51 119.8 . . ?
C52 C51 H51 119.8 . . ?
C53 C52 C51 119.5(4) . . ?
C53 C52 H52 120.2 . . ?
C51 C52 H52 120.2 . . ?
C54 C53 C52 120.4(4) . . ?
C54 C53 H53 119.8 . . ?
C52 C53 H53 119.8 . . ?
C53 C54 C55 120.2(4) . . ?
C53 C54 H54 119.9 . . ?
C55 C54 H54 119.9 . . ?
C50 C55 C54 120.5(4) . . ?
C50 C55 H55 119.8 . . ?
C54 C55 H55 119.8 . . ?
C61 C56 C57 117.6(4) . . ?
C61 C56 P4 122.3(3) . . ?
C57 C56 P4 120.1(3) . . ?
C58 C57 C56 121.4(4) . . ?
C58 C57 H57 119.3 . . ?
C56 C57 H57 119.3 . . ?
C59 C58 C57 119.8(4) . . ?
C59 C58 H58 120.1 . . ?
C57 C58 H58 120.1 . . ?
C60 C59 C58 119.8(4) . . ?
C60 C59 H59 120.1 . . ?
C58 C59 H59 120.1 . . ?
C59 C60 C61 120.4(4) . . ?
C59 C60 H60 119.8 . . ?
C61 C60 H60 119.8 . . ?
C56 C61 C60 121.0(4) . . ?
C56 C61 H61 119.5 . . ?
C60 C61 H61 119.5 . . ?
C63 C62 H62A 109.5 . . ?
C63 C62 H62B 109.5 . . ?
H62A C62 H62B 109.5 . . ?
C63 C62 H62C 109.5 . . ?
H62A C62 H62C 109.5 . . ?
H62B C62 H62C 109.5 . . ?
O5 C63 C62 112.4(5) . . ?
O5 C63 H63A 109.1 . . ?
C62 C63 H63A 109.1 . . ?
O5 C63 H63B 109.1 . . ?
C62 C63 H63B 109.1 . . ?
H63A C63 H63B 107.9 . . ?
O5 C64 C65 108.9(5) . . ?
O5 C64 H64A 109.9 . . ?
C65 C64 H64A 109.9 . . ?
O5 C64 H64B 109.9 . . ?
C65 C64 H64B 109.9 . . ?
H64A C64 H64B 108.3 . . ?
C64 C65 H65A 109.5 . . ?
C64 C65 H65B 109.5 . . ?
H65A C65 H65B 109.5 . . ?
C64 C65 H65C 109.5 . . ?
H65A C65 H65C 109.5 . . ?
H65B C65 H65C 109.5 . . ?
N1 P1 C10 105.77(16) . . ?
N1 P1 C4 105.49(15) . . ?
C10 P1 C4 102.43(16) . . ?
N1 P1 Co1 113.96(11) . . ?
C10 P1 Co1 112.10(12) . . ?
C4 P1 Co1 115.95(12) . . ?
N2 P2 C21 105.14(16) . . ?
N2 P2 C27 105.66(16) . . ?
C21 P2 C27 100.71(17) . . ?
N2 P2 Co2 111.47(11) . . ?
C21 P2 Co2 111.68(12) . . ?
C27 P2 Co2 120.68(12) . . ?
N3 P3 C43 105.41(16) . . ?
N3 P3 C37 106.78(17) . . ?
C43 P3 C37 101.20(16) . . ?
N3 P3 Co3 114.33(12) . . ?
C43 P3 Co3 111.56(13) . . ?
C37 P3 Co3 116.26(13) . . ?
C50 P4 C56 101.06(17) . . ?
C50 P4 Co2 119.82(13) . . ?
C56 P4 Co2 125.17(12) . . ?
C50 P4 Co3 119.96(12) . . ?
C56 P4 Co3 121.42(13) . . ?
Co2 P4 Co3 68.88(3) . . ?
C16 Co1 C17 101.82(17) . . ?
C16 Co1 P1 99.74(13) . . ?
C17 Co1 P1 98.57(12) . . ?
C16 Co1 Se1 113.23(12) . . ?
C17 Co1 Se1 137.90(12) . . ?
P1 Co1 Se1 97.75(3) . . ?
C16 Co1 Co2 88.32(13) . . ?
C17 Co1 Co2 104.43(12) . . ?
P1 Co1 Co2 153.53(3) . . ?
Se1 Co1 Co2 56.17(2) . . ?
C16 Co1 Co3 144.46(13) . . ?
C17 Co1 Co3 82.16(12) . . ?
P1 Co1 Co3 114.72(4) . . ?
Se1 Co1 Co3 55.77(2) . . ?
Co2 Co1 Co3 56.92(2) . . ?
C33 Co2 P2 99.86(12) . . ?
C33 Co2 P4 101.72(13) . . ?
P2 Co2 P4 108.43(4) . . ?
C33 Co2 Se1 146.06(12) . . ?
P2 Co2 Se1 105.50(3) . . ?
P4 Co2 Se1 91.36(4) . . ?
C33 Co2 Co3 104.56(12) . . ?
P2 Co2 Co3 153.13(4) . . ?
P4 Co2 Co3 55.81(3) . . ?
Se1 Co2 Co3 57.85(2) . . ?
C33 Co2 Co1 90.64(12) . . ?
P2 Co2 Co1 128.80(4) . . ?
P4 Co2 Co1 118.22(3) . . ?
Se1 Co2 Co1 55.84(2) . . ?
Co3 Co2 Co1 62.46(2) . . ?
C49 Co3 P3 94.17(12) . . ?
C49 Co3 P4 96.02(12) . . ?
P3 Co3 P4 112.52(4) . . ?
C49 Co3 Se1 157.77(12) . . ?
P3 Co3 Se1 102.76(3) . . ?
P4 Co3 Se1 90.74(3) . . ?
C49 Co3 Co2 110.16(12) . . ?
P3 Co3 Co2 153.13(4) . . ?
P4 Co3 Co2 55.31(3) . . ?
Se1 Co3 Co2 57.42(2) . . ?
C49 Co3 Co1 103.23(12) . . ?
P3 Co3 Co1 125.91(4) . . ?
P4 Co3 Co1 115.88(3) . . ?
Se1 Co3 Co1 55.058(19) . . ?
Co2 Co3 Co1 60.61(2) . . ?
Co1 Se1 Co2 67.99(2) . . ?
Co1 Se1 Co3 69.17(2) . . ?
Co2 Se1 Co3 64.74(2) . . ?
C1 N1 P1 128.1(2) . . ?
C1 N1 H1A 116 . . ?
P1 N1 H1A 116 . . ?
C18 N2 P2 130.2(3) . . ?
C18 N2 H2 114.9 . . ?
P2 N2 H2 114.9 . . ?
C34 N3 P3 131.0(3) . . ?
C34 N3 H3 114.5 . . ?
P3 N3 H3 114.5 . . ?
C63 O5 C64 114.4(5) . . ?

loop_
_geom_bond_atom_site_label_1
_geom_bond_atom_site_label_2
_geom_bond_distance
_geom_bond_site_symmetry_2
_geom_bond_publ_flag
C1 N1 1.472(4) . ?
C1 C3 1.515(5) . ?
C1 C2 1.526(5) . ?
C1 H1 1 . ?
C2 H2A 0.98 . ?
C2 H2B 0.98 . ?
C2 H2C 0.98 . ?
C3 H3A 0.98 . ?
C3 H3B 0.98 . ?
C3 H3C 0.98 . ?
C4 C9 1.392(5) . ?
C4 C5 1.397(5) . ?
C4 P1 1.833(3) . ?
C5 C6 1.396(5) . ?
C5 H5 0.95 . ?
C6 C7 1.390(5) . ?
C6 H6 0.95 . ?
C7 C8 1.383(5) . ?
C7 H7 0.95 . ?
C8 C9 1.380(5) . ?
C8 H8 0.95 . ?
C9 H9 0.95 . ?
C10 C15 1.379(5) . ?
C10 C11 1.395(5) . ?
C10 P1 1.828(3) . ?
C11 C12 1.381(5) . ?
C11 H11 0.95 . ?
C12 C13 1.374(5) . ?
C12 H12 0.95 . ?
C13 C14 1.375(5) . ?
C13 H13 0.95 . ?
C14 C15 1.395(5) . ?
C14 H14 0.95 . ?
C15 H15 0.95 . ?
C16 O1 1.153(4) . ?
C16 Co1 1.753(4) . ?
C17 O2 1.152(4) . ?
C17 Co1 1.769(4) . ?
C18 N2 1.465(4) . ?
C18 C19 1.515(6) . ?
C18 C20 1.526(6) . ?
C18 H18 1 . ?
C19 H19A 0.98 . ?
C19 H19B 0.98 . ?
C19 H19C 0.98 . ?
C20 H20A 0.98 . ?
C20 H20B 0.98 . ?
C20 H20C 0.98 . ?
C21 C26 1.387(5) . ?
C21 C22 1.396(5) . ?
C21 P2 1.824(4) . ?
C22 C23 1.386(6) . ?
C22 H22 0.95 . ?
C23 C24 1.379(6) . ?
C23 H23 0.95 . ?
C24 C25 1.379(6) . ?
C24 H24 0.95 . ?
C25 C26 1.389(6) . ?
C25 H25 0.95 . ?
C26 H26 0.95 . ?
C27 C28 1.388(5) . ?
C27 C32 1.389(5) . ?
C27 P2 1.841(4) . ?
C28 C29 1.392(5) . ?
C28 H28 0.95 . ?
C29 C30 1.370(6) . ?
C29 H29 0.95 . ?
C30 C31 1.387(6) . ?
C30 H30 0.95 . ?
C31 C32 1.384(5) . ?
C31 H31 0.95 . ?
C32 H32 0.95 . ?
C33 O3 1.160(4) . ?
C33 Co2 1.746(4) . ?
C34 N3 1.471(5) . ?
C34 C35 1.521(5) . ?
C34 C36 1.521(6) . ?
C34 H34 1 . ?
C35 H35A 0.98 . ?
C35 H35B 0.98 . ?
C35 H35C 0.98 . ?
C36 H36A 0.98 . ?
C36 H36B 0.98 . ?
C36 H36C 0.98 . ?
C37 C42 1.385(5) . ?
C37 C38 1.395(5) . ?
C37 P3 1.849(4) . ?
C38 C39 1.394(5) . ?
C38 H38 0.95 . ?
C39 C40 1.367(5) . ?
C39 H39 0.95 . ?
C40 C41 1.390(6) . ?
C40 H40 0.95 . ?
C41 C42 1.375(5) . ?
C41 H41 0.95 . ?
C42 H42 0.95 . ?
C43 C48 1.395(5) . ?
C43 C44 1.397(5) . ?
C43 P3 1.832(4) . ?
C44 C45 1.393(5) . ?
C44 H44 0.95 . ?
C45 C46 1.383(5) . ?
C45 H45 0.95 . ?
C46 C47 1.380(6) . ?
C46 H46 0.95 . ?
C47 C48 1.398(5) . ?
C47 H47 0.95 . ?
C48 H48 0.95 . ?
C49 O4 1.155(4) . ?
C49 Co3 1.748(4) . ?
C50 C55 1.390(5) . ?
C50 C51 1.395(5) . ?
C50 P4 1.829(4) . ?
C51 C52 1.402(5) . ?
C51 H51 0.95 . ?
C52 C53 1.382(5) . ?
C52 H52 0.95 . ?
C53 C54 1.377(6) . ?
C53 H53 0.95 . ?
C54 C55 1.392(5) . ?
C54 H54 0.95 . ?
C55 H55 0.95 . ?
C56 C61 1.391(5) . ?
C56 C57 1.393(5) . ?
C56 P4 1.834(4) . ?
C57 C58 1.392(5) . ?
C57 H57 0.95 . ?
C58 C59 1.387(6) . ?
C58 H58 0.95 . ?
C59 C60 1.366(6) . ?
C59 H59 0.95 . ?
C60 C61 1.397(6) . ?
C60 H60 0.95 . ?
C61 H61 0.95 . ?
C62 C63 1.451(8) . ?
C62 H62A 0.98 . ?
C62 H62B 0.98 . ?
C62 H62C 0.98 . ?
C63 O5 1.422(7) . ?
C63 H63A 0.99 . ?
C63 H63B 0.99 . ?
C64 O5 1.450(7) . ?
C64 C65 1.538(9) . ?
C64 H64A 0.99 . ?
C64 H64B 0.99 . ?
C65 H65A 0.98 . ?
C65 H65B 0.98 . ?
C65 H65C 0.98 . ?
P1 N1 1.664(3) . ?
P1 Co1 2.1972(11) . ?
P2 N2 1.660(3) . ?
P2 Co2 2.1726(11) . ?
P3 N3 1.672(3) . ?
P3 Co3 2.1734(12) . ?
P4 Co2 2.1793(11) . ?
P4 Co3 2.1923(11) . ?
Co1 Se1 2.2946(7) . ?
Co1 Co2 2.5707(8) . ?
Co1 Co3 2.6162(8) . ?
Co2 Se1 2.3035(7) . ?
Co2 Co3 2.4723(8) . ?
Co3 Se1 2.3144(7) . ?
N1 H1A 0.88 . ?
N2 H2 0.88 . ?
N3 H3 0.88 . ?
